data_7243614
loop_
_publ_author_name
'Yang, Zi'
'Zhang, Zhikai'
'Xue, CeCe'
'Yang, Kai'
'Gao, Rong'
'Yu, Na'
'Ren, Yi'

_publ_section_title
;
 Excited-State Engineering of Oligothiophenes via Phosphorus Chemistry
 towards Strong Fluorescent Materials
;
_journal_name_full 'Physical Chemistry Chemical Physics'
_journal_paper_doi 10.1039/D1CP03737D
_journal_year 2021
_chemical_formula_moiety 'C30 H19 P S6 Se'
_chemical_formula_sum 'C30 H19 P S6 Se'
_chemical_formula_weight 681.74
_chemical_name_common T4
_space_group_crystal_system triclinic
_space_group_IT_number 2
_space_group_name_Hall '-P 1'
_space_group_name_H-M_alt 'P -1'
_atom_sites_solution_hydrogens geom
_audit_creation_date 2021-06-02
_audit_creation_method
;
Olex2 1.3
(compiled 2020.11.12 svn.r5f609507 for OlexSys, GUI svn.r6272)
;
_audit_update_record
;
2021-06-30 deposited with the CCDC.	2021-09-22 downloaded from the CCDC.
;
_cell_angle_alpha 92.616(3)
_cell_angle_beta 97.874(3)
_cell_angle_gamma 100.725(3)
_cell_formula_units_Z 4
_cell_length_a 8.8726(6)
_cell_length_b 12.5498(8)
_cell_length_c 25.9772(17)
_cell_measurement_reflns_used 9825
_cell_measurement_temperature 150(2)
_cell_measurement_theta_max 26.38
_cell_measurement_theta_min 2.38
_cell_volume 2807.7(3)
_computing_cell_refinement 'SAINT v8.37A (Bruker, 2015)'
_computing_data_reduction 'SAINT v8.37A (Bruker, 2015)'
_computing_molecular_graphics 'Olex2 1.3 (Dolomanov et al., 2009)'
_computing_publication_material 'Olex2 1.3 (Dolomanov et al., 2009)'
_computing_structure_refinement 'SHELXL 2018/3 (Sheldrick, 2015)'
_computing_structure_solution 'ShelXT (Sheldrick, 2015)'
_diffrn_ambient_temperature 149.99
_diffrn_measured_fraction_theta_full 0.996
_diffrn_measured_fraction_theta_max 0.996
_diffrn_measurement_device_type 'Bruker APEX-II CCD'
_diffrn_measurement_method '\f and \w scans'
_diffrn_radiation_type MoK\a
_diffrn_radiation_wavelength 0.71073
_diffrn_reflns_av_R_equivalents 0.0661
_diffrn_reflns_av_unetI/netI 0.0379
_diffrn_reflns_Laue_measured_fraction_full 0.996
_diffrn_reflns_Laue_measured_fraction_max 0.996
_diffrn_reflns_limit_h_max 10
_diffrn_reflns_limit_h_min -10
_diffrn_reflns_limit_k_max 15
_diffrn_reflns_limit_k_min -15
_diffrn_reflns_limit_l_max 32
_diffrn_reflns_limit_l_min -32
_diffrn_reflns_number 76864
_diffrn_reflns_point_group_measured_fraction_full 0.996
_diffrn_reflns_point_group_measured_fraction_max 0.996
_diffrn_reflns_theta_full 25.242
_diffrn_reflns_theta_max 26.022
_diffrn_reflns_theta_min 2.209
_diffrn_source_current 30.0
_diffrn_source_power 1.5
_diffrn_source_voltage 50.0
_diffrn_standards_number 0
_exptl_absorpt_coefficient_mu 1.862
_exptl_absorpt_correction_T_max 0.0276
_exptl_absorpt_correction_T_min 0.0090
_exptl_absorpt_correction_type multi-scan
_exptl_absorpt_process_details
;
SADABS-2016/2 (Bruker,2016/2) was used for absorption correction.
wR2(int) was 0.1108 before and 0.0739 after correction.
The Ratio of minimum to maximum transmission is 0.3261.
The \l/2 correction factor is Not present.
;
_exptl_crystal_density_diffrn 1.613
_exptl_crystal_description block
_exptl_crystal_F_000 1376
_exptl_crystal_size_max 0.2
_exptl_crystal_size_mid 0.15
_exptl_crystal_size_min 0.12
_refine_diff_density_max 1.170
_refine_diff_density_min -0.627
_refine_diff_density_rms 0.100
_refine_ls_extinction_method none
_refine_ls_goodness_of_fit_ref 1.004
_refine_ls_hydrogen_treatment constr
_refine_ls_matrix_type full
_refine_ls_number_parameters 704
_refine_ls_number_reflns 11014
_refine_ls_number_restraints 18
_refine_ls_restrained_S_all 1.004
_refine_ls_R_factor_all 0.0742
_refine_ls_R_factor_gt 0.0516
_refine_ls_shift/su_max 0.002
_refine_ls_shift/su_mean 0.000
_refine_ls_structure_factor_coef Fsqd
_refine_ls_weighting_details 'w=1/[\s^2^(Fo^2^)+(0.0734P)^2^+5.5529P] where P=(Fo^2^+2Fc^2^)/3'
_refine_ls_weighting_scheme calc
_refine_ls_wR_factor_gt 0.1300
_refine_ls_wR_factor_ref 0.1461
_reflns_Friedel_coverage 0.000
_reflns_number_gt 8309
_reflns_number_total 11014
_reflns_threshold_expression 'I > 2\s(I)'
_cod_data_source_file d1cp03737d2.cif
_cod_data_source_block mo_th3_pph_se_0m
_cod_database_code 7243614
_shelx_shelxl_version_number 2018/3
_shelx_space_group_comment
;
The symmetry employed for this shelxl refinement is uniquely defined
by the following loop, which should always be used as a source of
symmetry information in preference to the above space-group names.
They are only intended as comments.
;
_shelx_estimated_absorpt_t_max 0.807
_shelx_estimated_absorpt_t_min 0.707
_olex2_refinement_description
;
1. Fixed Uiso
 At 1.2 times of:
  All C(H) groups, All C(H,H) groups
2. Restrained distances
 S1-C01G \\sim S1-C01V
 with sigma of 0.001
 C2-C01G \\sim C2-C021 \\sim C021-C01V
 with sigma of 0.001
 C1A-C01G \\sim C1A-C01V \\sim C021-C01V
 with sigma of 0.001
 S2-C01G \\sim S2-C021
 with sigma of 0.001
3. Uiso/Uaniso restraints and constraints
Uanis(C2) \\sim Ueq: with sigma of 0.001 and sigma for terminal atoms of 0.002
4. Others
 Sof(H01C)=Sof(H02A)=Sof(S2)=Sof(C1A)=Sof(H1A)=1-FVAR(1)
 Sof(H01V)=Sof(H021)=Sof(S1)=Sof(C2)=Sof(H2)=FVAR(1)
5.a Aromatic/amide H refined with riding coordinates:
 C00I(H00I), C00J(H00J), C00R(H00R), C00S(H00S), C00V(H00V), C00W(H00W),
 C00X(H00X), C00Z(H00Z), C012(H012), C015(H015), C017(H017), C01A(H01A),
 C01B(H01B), C01D(H01D), C01E(H01E), C01F(H01F), C01H(H01H), C01I(H01I),
 C01J(H01J), C01L(H01L), C01N(H01N), C01O(H01O), C01P(H01P), C01Q(H01Q),
 C01S(H01S), C01T(H01T), C01U(H01U), C01W(H01W), C01X(H01X), C01Y(H01Y),
 C01Z(H01Z), C020(H020), C022(H022), C023(H023), C024(H024), C01V(H01V),
 C01V(H01C), C021(H021), C021(H02A), C2(H2), C1A(H1A)
;
_olex2_submission_special_instructions 'No special instructions were received'

loop_
_space_group_symop_operation_xyz
'x, y, z'
'-x, -y, -z'

loop_
_atom_site_label
_atom_site_type_symbol
_atom_site_fract_x
_atom_site_fract_y
_atom_site_fract_z
_atom_site_U_iso_or_equiv
_atom_site_adp_type
_atom_site_occupancy
_atom_site_site_symmetry_order
_atom_site_calc_flag
_atom_site_refinement_flags_posn
_atom_site_refinement_flags_adp
_atom_site_refinement_flags_occupancy
_atom_site_disorder_assembly
_atom_site_disorder_group
Se01 Se 0.57443(5) 0.06698(4) 0.23512(2) 0.04206(13) Uani 1 1 d . . . . .
Se02 Se 0.93411(6) 0.45735(4) 0.75796(2) 0.04644(14) Uani 1 1 d . . . . .
S003 S 1.09848(12) 0.42739(9) 0.45506(4) 0.0358(2) Uani 1 1 d . . . . .
P004 P 0.52698(12) 0.22300(8) 0.24684(4) 0.0318(2) Uani 1 1 d . . . . .
S005 S 0.39840(13) 0.06641(9) 0.54855(4) 0.0388(2) Uani 1 1 d . . . . .
S006 S 0.76835(13) 0.27858(9) 0.65177(4) 0.0388(2) Uani 1 1 d . . . . .
P007 P 0.95906(13) 0.29370(9) 0.75713(4) 0.0339(2) Uani 1 1 d . . . . .
S008 S 0.69715(13) 0.23068(9) 0.35745(4) 0.0400(3) Uani 1 1 d . . . . .
S009 S 1.30482(14) 0.34554(9) 0.60737(5) 0.0423(3) Uani 1 1 d . . . . .
S00A S 0.70022(15) 0.53504(10) 0.04060(5) 0.0444(3) Uani 1 1 d . . . . .
S00B S 0.18565(15) 0.15628(9) 0.39867(5) 0.0437(3) Uani 1 1 d . . . . .
S00C S 0.68067(14) 0.28516(9) 0.15127(5) 0.0413(3) Uani 1 1 d . . . . .
S00D S 0.82348(15) 0.06453(10) 0.99065(5) 0.0466(3) Uani 1 1 d . . . . .
S00E S 0.76878(15) 0.14446(10) 0.82800(5) 0.0475(3) Uani 1 1 d . . . . .
S00F S 0.7514(2) -0.02018(13) 1.10567(6) 0.0773(5) Uani 1 1 d . . . . .
C00I C 0.7421(5) 0.3981(3) 0.30512(17) 0.0351(9) Uani 1 1 d . . . . .
H00I H 0.734670 0.446458 0.278201 0.042 Uiso 1 1 calc R U . . .
C00J C 0.8458(5) 0.4246(3) 0.35203(17) 0.0361(9) Uani 1 1 d . . . . .
H00J H 0.915733 0.492260 0.360113 0.043 Uiso 1 1 calc R U . . .
C00K C 0.3288(5) 0.2249(3) 0.25615(16) 0.0344(9) Uani 1 1 d . . . . .
C00L C 0.8346(5) 0.3417(3) 0.38466(17) 0.0347(9) Uani 1 1 d . . . . .
C00M C 0.6326(5) 0.3880(3) 0.11415(16) 0.0354(9) Uani 1 1 d . . . . .
C00N C 0.9248(5) 0.3365(3) 0.43539(17) 0.0346(9) Uani 1 1 d . . . . .
C00O C 0.8250(5) 0.2127(3) 0.70610(16) 0.0332(9) Uani 1 1 d . . . . .
C00P C 0.6523(5) 0.1605(3) 0.62178(16) 0.0344(9) Uani 1 1 d . . . . .
C00Q C 1.2681(5) 0.4089(3) 0.55087(16) 0.0343(9) Uani 1 1 d . . . . .
C00R C 0.5717(5) -0.1908(3) 1.05741(16) 0.0373(10) Uani 1 1 d . . . . .
H00R H 0.511293 -0.241898 1.030941 0.045 Uiso 1 1 calc R U . . .
C00S C 0.7565(5) 0.1046(3) 0.70025(17) 0.0375(9) Uani 1 1 d . . . . .
H00S H 0.774238 0.054660 0.725739 0.045 Uiso 1 1 calc R U . . .
C00T C 1.1301(5) 0.3678(3) 0.51322(16) 0.0338(9) Uani 1 1 d . . . . .
C00U C 0.2256(5) 0.0871(3) 0.45313(16) 0.0360(9) Uani 1 1 d . . . . .
C00V C 1.1671(5) 0.1811(4) 0.71732(17) 0.0407(10) Uani 1 1 d . . . . .
H00V H 1.077817 0.129399 0.702257 0.049 Uiso 1 1 calc R U . . .
C00W C 1.3840(5) 0.4984(3) 0.54880(17) 0.0359(9) Uani 1 1 d . . . . .
H00W H 1.385548 0.544604 0.520828 0.043 Uiso 1 1 calc R U . . .
C00X C 0.6564(5) 0.0751(3) 0.65226(17) 0.0368(9) Uani 1 1 d . . . . .
H00X H 0.598533 0.003696 0.642440 0.044 Uiso 1 1 calc R U . . .
C00Y C 0.3606(5) 0.1308(3) 0.49188(16) 0.0352(9) Uani 1 1 d . . . . .
C00Z C 1.4995(5) 0.5133(4) 0.59292(18) 0.0413(10) Uani 1 1 d . . . . .
H00Z H 1.587410 0.570947 0.597851 0.050 Uiso 1 1 calc R U . . .
C010 C 0.6535(5) 0.2965(3) 0.30214(16) 0.0338(9) Uani 1 1 d . . . . .
C011 C 1.1504(5) 0.2731(3) 0.74638(17) 0.0362(9) Uani 1 1 d . . . . .
C012 C 1.2806(5) 0.3488(4) 0.76828(17) 0.0387(10) Uani 1 1 d . . . . .
H012 H 1.269663 0.412157 0.787693 0.046 Uiso 1 1 calc R U . . .
C013 C 0.5535(5) 0.3064(3) 0.19381(16) 0.0354(9) Uani 1 1 d . . . . .
C014 C 0.5623(5) 0.1640(3) 0.57085(17) 0.0368(9) Uani 1 1 d . . . . .
C015 C 0.8960(5) 0.2656(4) 0.47233(18) 0.0442(11) Uani 1 1 d . . . . .
H015 H 0.806363 0.209448 0.468759 0.053 Uiso 1 1 calc R U . . .
C016 C 0.8457(5) 0.1351(4) 0.89184(17) 0.0391(10) Uani 1 1 d . . . . .
C017 C 0.2094(5) 0.1478(4) 0.22814(18) 0.0414(10) Uani 1 1 d . . . . .
H017 H 0.231626 0.092937 0.205550 0.050 Uiso 1 1 calc R U . . .
C018 C 0.7832(5) 0.4961(4) -0.01213(17) 0.0419(10) Uani 1 1 d . . . . .
C019 C 0.9308(5) 0.2328(4) 0.81685(17) 0.0383(10) Uani 1 1 d . . . . .
C01A C 0.5273(5) 0.4374(4) 0.13478(17) 0.0406(10) Uani 1 1 d . . . . .
H01A H 0.489071 0.497095 0.120358 0.049 Uiso 1 1 calc R U . . .
C01B C 0.2943(6) 0.3053(4) 0.28920(18) 0.0432(11) Uani 1 1 d . . . . .
H01B H 0.375861 0.358213 0.308265 0.052 Uiso 1 1 calc R U . . .
C01C C 0.6984(5) 0.4104(4) 0.06674(17) 0.0395(10) Uani 1 1 d . . . . .
C01D C 1.4729(6) 0.4379(4) 0.62724(18) 0.0445(11) Uani 1 1 d . . . . .
H01D H 1.539662 0.435968 0.658927 0.053 Uiso 1 1 calc R U . . .
C01E C 0.0209(5) 0.0611(4) 0.37623(18) 0.0433(10) Uani 1 1 d . . . . .
H01E H -0.046330 0.064826 0.344875 0.052 Uiso 1 1 calc R U . . .
C01F C 0.1172(5) -0.0052(4) 0.45274(18) 0.0439(11) Uani 1 1 d . . . . .
H01F H 0.120200 -0.054952 0.479169 0.053 Uiso 1 1 calc R U . . .
C01H C 1.0111(5) 0.2830(4) 0.51642(18) 0.0439(11) Uani 1 1 d . . . . .
H01H H 1.006649 0.240096 0.545565 0.053 Uiso 1 1 calc R U . . .
C01I C 0.4815(5) 0.3903(3) 0.17959(17) 0.0395(10) Uani 1 1 d . . . . .
H01I H 0.407667 0.414384 0.198255 0.047 Uiso 1 1 calc R U . . .
C01J C -0.0011(6) -0.0197(4) 0.40869(18) 0.0470(11) Uani 1 1 d . . . . .
H01J H -0.086171 -0.079417 0.402773 0.056 Uiso 1 1 calc R U . . .
C01K C 0.6833(6) -0.0475(4) 0.99777(18) 0.0467(11) Uani 1 1 d . . . . .
C01L C 0.4699(6) 0.2229(4) 0.49130(18) 0.0436(11) Uani 1 1 d . . . . .
H01L H 0.469653 0.269729 0.463570 0.052 Uiso 1 1 calc R U . . .
C01M C 0.7650(6) 0.0588(4) 0.92411(17) 0.0412(10) Uani 1 1 d . . . . .
C01N C 1.4270(6) 0.3314(4) 0.7617(2) 0.0488(12) Uani 1 1 d . . . . .
H01N H 1.516630 0.382591 0.777010 0.059 Uiso 1 1 calc R U . . .
C01O C 0.5831(6) 0.2414(4) 0.53614(18) 0.0442(11) Uani 1 1 d . . . . .
H01O H 0.666424 0.302344 0.541599 0.053 Uiso 1 1 calc R U . . .
C01P C 0.1418(6) 0.3079(5) 0.2942(2) 0.0537(13) Uani 1 1 d . . . . .
H01P H 0.118920 0.362109 0.316964 0.064 Uiso 1 1 calc R U . . .
C01Q C 0.8067(6) 0.3925(4) -0.00873(19) 0.0486(11) Uani 1 1 d . . . . .
H01Q H 0.851683 0.356439 -0.033865 0.058 Uiso 1 1 calc R U . . .
C01R C 0.6656(6) -0.0910(4) 1.04824(19) 0.0509(12) Uani 1 1 d . . . . .
C01S C 1.4426(6) 0.2388(4) 0.7326(2) 0.0489(12) Uani 1 1 d . . . . .
H01S H 1.542742 0.226668 0.728140 0.059 Uiso 1 1 calc R U . . .
C01T C 1.3120(6) 0.1649(4) 0.71036(19) 0.0476(12) Uani 1 1 d . . . . .
H01T H 1.322442 0.102492 0.690095 0.057 Uiso 1 1 calc R U . . .
C01U C 0.0569(5) 0.1520(4) 0.2336(2) 0.0511(13) Uani 1 1 d . . . . .
H01U H -0.025150 0.099166 0.214806 0.061 Uiso 1 1 calc R U . . .
C01W C 0.7580(6) 0.3435(4) 0.03562(19) 0.0483(11) Uani 1 1 d . . . . .
H01W H 0.766030 0.271131 0.043030 0.058 Uiso 1 1 calc R U . . .
C01X C 0.0228(6) 0.2320(5) 0.2661(2) 0.0553(14) Uani 1 1 d . . . . .
H01X H -0.081992 0.234688 0.269062 0.066 Uiso 1 1 calc R U . . .
C01Y C 0.5976(7) -0.0851(4) 0.95062(19) 0.0556(13) Uani 1 1 d . . . . .
H01Y H 0.514393 -0.146067 0.946191 0.067 Uiso 1 1 calc R U . . .
C01Z C 0.9855(6) 0.2025(5) 0.90402(19) 0.0565(14) Uani 1 1 d . . . . .
H01Z H 1.044045 0.211782 0.937946 0.068 Uiso 1 1 calc R U . . .
C020 C 0.6435(6) -0.0255(4) 0.90953(19) 0.0528(13) Uani 1 1 d . . . . .
H020 H 0.594472 -0.042316 0.874489 0.063 Uiso 1 1 calc R U . . .
C022 C 1.0361(6) 0.2578(5) 0.8614(2) 0.0590(14) Uani 1 1 d . . . . .
H022 H 1.132503 0.306936 0.863457 0.071 Uiso 1 1 calc R U . . .
C023 C 0.5807(8) -0.2034(5) 1.1112(2) 0.0683(17) Uani 1 1 d . . . . .
H023 H 0.527230 -0.265933 1.124917 0.082 Uiso 1 1 calc R U . . .
C024 C 0.6708(9) -0.1198(6) 1.1414(2) 0.080(2) Uani 1 1 d . . . . .
H024 H 0.687617 -0.116638 1.178399 0.096 Uiso 1 1 calc R U . . .
C01V C 0.9038(6) 0.6525(3) -0.12957(19) 0.0554(13) Uani 1 1 d D . . . .
H01V H 0.941535 0.667324 -0.161527 0.066 Uiso 0.690(6) 1 calc R U P A 1
H01C H 0.939888 0.656438 -0.162351 0.066 Uiso 0.310(6) 1 calc R U P A 2
C021 C 0.8662(6) 0.7330(4) -0.09812(16) 0.0596(14) Uani 1 1 d D . . . .
H021 H 0.870921 0.807011 -0.105205 0.072 Uiso 0.690(6) 1 calc R U P A 1
H02A H 0.877134 0.805435 -0.108284 0.072 Uiso 0.310(6) 1 calc R U P A 2
C01G C 0.8206(5) 0.5745(3) -0.05196(15) 0.0443(11) Uani 1 1 d D . . . .
S1 S 0.8782(3) 0.5245(2) -0.10728(9) 0.0456(8) Uani 0.690(6) 1 d D . P A 1
C2 C 0.8203(18) 0.6847(5) -0.0543(4) 0.073(6) Uani 0.690(6) 1 d D U P A 1
H2 H 0.789875 0.725312 -0.027139 0.087 Uiso 0.690(6) 1 calc R U P A 1
S2 S 0.8024(9) 0.7020(4) -0.0431(3) 0.0526(17) Uani 0.310(6) 1 d D . P A 2
C1A C 0.874(3) 0.5648(9) -0.0994(4) 0.058(9) Uani 0.310(6) 1 d D . P A 2
H1A H 0.889981 0.495891 -0.111670 0.070 Uiso 0.310(6) 1 calc R U P A 2

loop_
_atom_site_aniso_label
_atom_site_aniso_U_11
_atom_site_aniso_U_22
_atom_site_aniso_U_33
_atom_site_aniso_U_23
_atom_site_aniso_U_13
_atom_site_aniso_U_12
Se01 0.0444(3) 0.0360(2) 0.0466(3) 0.00082(19) 0.0066(2) 0.01068(19)
Se02 0.0508(3) 0.0390(3) 0.0517(3) 0.0016(2) 0.0122(2) 0.0115(2)
S003 0.0354(6) 0.0376(5) 0.0331(5) 0.0049(4) 0.0039(4) 0.0043(4)
P004 0.0294(5) 0.0335(5) 0.0334(6) 0.0055(4) 0.0063(4) 0.0065(4)
S005 0.0411(6) 0.0367(5) 0.0371(6) 0.0068(4) 0.0025(5) 0.0048(5)
S006 0.0409(6) 0.0366(5) 0.0366(6) 0.0084(4) 0.0013(5) 0.0037(5)
P007 0.0324(6) 0.0351(5) 0.0344(6) 0.0043(4) 0.0059(4) 0.0057(4)
S008 0.0430(6) 0.0362(5) 0.0370(6) 0.0080(4) 0.0000(5) 0.0014(5)
S009 0.0473(7) 0.0394(6) 0.0398(6) 0.0078(5) 0.0007(5) 0.0102(5)
S00A 0.0547(7) 0.0429(6) 0.0382(6) 0.0090(5) 0.0138(5) 0.0101(5)
S00B 0.0526(7) 0.0382(6) 0.0386(6) 0.0057(5) -0.0007(5) 0.0091(5)
S00C 0.0453(6) 0.0425(6) 0.0415(6) 0.0105(5) 0.0150(5) 0.0139(5)
S00D 0.0559(7) 0.0499(7) 0.0345(6) 0.0060(5) 0.0058(5) 0.0118(6)
S00E 0.0462(7) 0.0537(7) 0.0375(6) 0.0123(5) 0.0026(5) -0.0026(5)
S00F 0.1266(15) 0.0617(9) 0.0444(8) 0.0068(7) 0.0088(9) 0.0227(9)
C00I 0.033(2) 0.036(2) 0.037(2) 0.0075(18) 0.0064(18) 0.0080(18)
C00J 0.036(2) 0.035(2) 0.039(2) 0.0022(18) 0.0061(18) 0.0090(18)
C00K 0.032(2) 0.037(2) 0.036(2) 0.0117(18) 0.0065(17) 0.0094(17)
C00L 0.031(2) 0.037(2) 0.037(2) 0.0018(18) 0.0067(17) 0.0088(17)
C00M 0.035(2) 0.036(2) 0.032(2) 0.0050(17) 0.0011(17) 0.0016(18)
C00N 0.033(2) 0.035(2) 0.037(2) 0.0013(17) 0.0046(17) 0.0084(17)
C00O 0.031(2) 0.036(2) 0.034(2) 0.0058(17) 0.0054(17) 0.0069(17)
C00P 0.032(2) 0.038(2) 0.034(2) 0.0028(17) 0.0070(17) 0.0078(17)
C00Q 0.039(2) 0.035(2) 0.033(2) 0.0040(17) 0.0063(18) 0.0144(18)
C00R 0.055(3) 0.034(2) 0.029(2) 0.0128(17) 0.0120(19) 0.0181(19)
C00S 0.038(2) 0.038(2) 0.038(2) 0.0079(18) 0.0047(18) 0.0091(18)
C00T 0.036(2) 0.033(2) 0.035(2) 0.0052(17) 0.0037(17) 0.0121(17)
C00U 0.042(2) 0.035(2) 0.033(2) 0.0016(17) 0.0053(18) 0.0133(18)
C00V 0.043(3) 0.042(2) 0.037(2) 0.0048(19) 0.0046(19) 0.009(2)
C00W 0.039(2) 0.035(2) 0.033(2) 0.0033(17) 0.0039(18) 0.0066(18)
C00X 0.038(2) 0.035(2) 0.036(2) 0.0029(18) 0.0037(18) 0.0070(18)
C00Y 0.041(2) 0.033(2) 0.033(2) 0.0048(17) 0.0047(18) 0.0110(18)
C00Z 0.036(2) 0.044(2) 0.040(2) -0.002(2) 0.0013(19) 0.0046(19)
C010 0.034(2) 0.033(2) 0.036(2) 0.0066(17) 0.0078(17) 0.0060(17)
C011 0.034(2) 0.041(2) 0.036(2) 0.0121(18) 0.0065(18) 0.0110(18)
C012 0.041(2) 0.038(2) 0.039(2) 0.0088(19) 0.0080(19) 0.0080(19)
C013 0.036(2) 0.037(2) 0.033(2) 0.0046(17) 0.0059(18) 0.0041(18)
C014 0.035(2) 0.039(2) 0.037(2) 0.0014(18) 0.0040(18) 0.0084(18)
C015 0.040(3) 0.045(3) 0.043(3) 0.007(2) 0.003(2) -0.001(2)
C016 0.046(3) 0.042(2) 0.034(2) 0.0074(18) 0.0091(19) 0.014(2)
C017 0.038(2) 0.045(2) 0.043(3) 0.012(2) 0.006(2) 0.008(2)
C018 0.042(2) 0.050(3) 0.034(2) 0.008(2) 0.0053(19) 0.008(2)
C019 0.037(2) 0.040(2) 0.038(2) 0.0070(18) 0.0079(19) 0.0071(19)
C01A 0.042(2) 0.040(2) 0.041(2) 0.0097(19) 0.007(2) 0.0087(19)
C01B 0.047(3) 0.048(3) 0.038(2) 0.009(2) 0.011(2) 0.014(2)
C01C 0.042(2) 0.042(2) 0.036(2) 0.0089(19) 0.0090(19) 0.0078(19)
C01D 0.046(3) 0.048(3) 0.039(2) 0.000(2) -0.001(2) 0.013(2)
C01E 0.045(3) 0.045(3) 0.038(2) -0.003(2) -0.001(2) 0.012(2)
C01F 0.046(3) 0.045(3) 0.037(2) 0.004(2) 0.001(2) 0.002(2)
C01H 0.046(3) 0.041(2) 0.041(3) 0.013(2) 0.000(2) 0.001(2)
C01I 0.041(2) 0.040(2) 0.041(2) 0.0074(19) 0.0095(19) 0.0134(19)
C01J 0.046(3) 0.049(3) 0.041(3) -0.001(2) -0.001(2) 0.003(2)
C01K 0.066(3) 0.041(2) 0.039(3) 0.011(2) 0.015(2) 0.018(2)
C01L 0.053(3) 0.040(2) 0.036(2) 0.0096(19) 0.002(2) 0.004(2)
C01M 0.050(3) 0.044(2) 0.034(2) 0.0078(19) 0.011(2) 0.015(2)
C01N 0.038(3) 0.056(3) 0.052(3) 0.016(2) 0.008(2) 0.004(2)
C01O 0.045(3) 0.039(2) 0.044(3) 0.006(2) 0.005(2) -0.004(2)
C01P 0.054(3) 0.068(3) 0.052(3) 0.022(3) 0.025(3) 0.031(3)
C01Q 0.053(3) 0.056(3) 0.040(3) 0.006(2) 0.012(2) 0.017(2)
C01R 0.068(3) 0.053(3) 0.038(3) 0.009(2) 0.010(2) 0.024(3)
C01S 0.039(3) 0.065(3) 0.051(3) 0.020(2) 0.017(2) 0.022(2)
C01T 0.054(3) 0.055(3) 0.042(3) 0.010(2) 0.015(2) 0.025(2)
C01U 0.033(2) 0.061(3) 0.057(3) 0.022(3) 0.001(2) 0.005(2)
C01W 0.057(3) 0.047(3) 0.043(3) 0.009(2) 0.013(2) 0.010(2)
C01X 0.037(3) 0.077(4) 0.062(3) 0.034(3) 0.017(2) 0.023(3)
C01Y 0.073(4) 0.048(3) 0.041(3) 0.006(2) 0.006(3) 0.001(3)
C01Z 0.048(3) 0.083(4) 0.033(3) 0.011(2) 0.000(2) 0.002(3)
C020 0.062(3) 0.054(3) 0.038(3) 0.004(2) 0.005(2) 0.000(2)
C022 0.044(3) 0.082(4) 0.046(3) 0.010(3) 0.007(2) -0.004(3)
C023 0.081(4) 0.074(4) 0.065(4) 0.030(3) 0.030(3) 0.033(3)
C024 0.133(6) 0.082(4) 0.043(3) 0.018(3) 0.026(4) 0.055(4)
C01V 0.050(3) 0.068(3) 0.048(3) 0.022(3) 0.010(2) 0.005(3)
C021 0.064(3) 0.070(4) 0.041(3) 0.015(3) 0.006(2) 0.003(3)
C01G 0.039(2) 0.057(3) 0.036(2) 0.010(2) 0.008(2) 0.006(2)
S1 0.0493(12) 0.0538(18) 0.0380(11) 0.0127(11) 0.0137(9) 0.0136(12)
C2 0.073(6) 0.074(6) 0.072(6) 0.0058(11) 0.0116(13) 0.0134(16)
S2 0.063(3) 0.061(3) 0.029(2) 0.012(2) 0.008(2) -0.004(2)
C1A 0.055(12) 0.028(11) 0.089(19) -0.008(10) -0.002(11) 0.013(9)

loop_
_atom_type_symbol
_atom_type_description
_atom_type_scat_dispersion_real
_atom_type_scat_dispersion_imag
_atom_type_scat_source
C C 0.0033 0.0016 'International Tables Vol C Tables 4.2.6.8 and 6.1.1.4'
H H 0.0000 0.0000 'International Tables Vol C Tables 4.2.6.8 and 6.1.1.4'
P P 0.1023 0.0942 'International Tables Vol C Tables 4.2.6.8 and 6.1.1.4'
S S 0.1246 0.1234 'International Tables Vol C Tables 4.2.6.8 and 6.1.1.4'
Se Se -0.0929 2.2259 'International Tables Vol C Tables 4.2.6.8 and 6.1.1.4'

loop_
_geom_angle_atom_site_label_1
_geom_angle_atom_site_label_2
_geom_angle_atom_site_label_3
_geom_angle
_geom_angle_site_symmetry_1
_geom_angle_site_symmetry_3
_geom_angle_publ_flag
C00T S003 C00N 92.0(2) . . ?
C00K P004 Se01 114.39(14) . . ?
C010 P004 Se01 110.67(14) . . ?
C010 P004 C00K 108.1(2) . . ?
C013 P004 Se01 114.46(15) . . ?
C013 P004 C00K 103.07(19) . . ?
C013 P004 C010 105.48(19) . . ?
C014 S005 C00Y 92.1(2) . . ?
C00P S006 C00O 91.8(2) . . ?
C00O P007 Se02 111.02(14) . . ?
C00O P007 C011 105.8(2) . . ?
C011 P007 Se02 114.00(14) . . ?
C019 P007 Se02 113.71(15) . . ?
C019 P007 C00O 107.5(2) . . ?
C019 P007 C011 104.1(2) . . ?
C00L S008 C010 91.6(2) . . ?
C01D S009 C00Q 91.8(2) . . ?
C01C S00A C018 92.3(2) . . ?
C01E S00B C00U 91.9(2) . . ?
C00M S00C C013 91.6(2) . . ?
C01M S00D C01K 92.2(2) . . ?
C019 S00E C016 92.4(2) . . ?
C024 S00F C01R 92.4(3) . . ?
C00J C00I H00I 123.3 . . ?
C010 C00I H00I 123.3 . . ?
C010 C00I C00J 113.4(4) . . ?
C00I C00J H00J 123.8 . . ?
C00L C00J C00I 112.4(4) . . ?
C00L C00J H00J 123.8 . . ?
C017 C00K P004 119.1(3) . . ?
C017 C00K C01B 119.9(4) . . ?
C01B C00K P004 121.0(3) . . ?
C00J C00L S008 111.4(3) . . ?
C00J C00L C00N 128.8(4) . . ?
C00N C00L S008 119.7(3) . . ?
C01A C00M S00C 111.3(3) . . ?
C01A C00M C01C 128.1(4) . . ?
C01C C00M S00C 120.5(3) . . ?
C00L C00N S003 120.4(3) . . ?
C015 C00N S003 110.5(3) . . ?
C015 C00N C00L 129.1(4) . . ?
S006 C00O P007 116.5(2) . . ?
C00S C00O S006 110.8(3) . . ?
C00S C00O P007 132.7(3) . . ?
C00X C00P S006 111.7(3) . . ?
C00X C00P C014 129.2(4) . . ?
C014 C00P S006 119.0(3) . . ?
C00T C00Q S009 120.9(3) . . ?
C00W C00Q S009 110.5(3) . . ?
C00W C00Q C00T 128.6(4) . . ?
C01R C00R H00R 124.8 . . ?
C023 C00R H00R 124.8 . . ?
C023 C00R C01R 110.4(5) . . ?
C00O C00S H00S 123.4 . . ?
C00O C00S C00X 113.1(4) . . ?
C00X C00S H00S 123.4 . . ?
C00Q C00T S003 120.8(3) . . ?
C01H C00T S003 110.5(3) . . ?
C01H C00T C00Q 128.8(4) . . ?
C00Y C00U S00B 119.9(3) . . ?
C01F C00U S00B 110.8(3) . . ?
C01F C00U C00Y 129.2(4) . . ?
C011 C00V H00V 119.9 . . ?
C01T C00V H00V 119.9 . . ?
C01T C00V C011 120.2(4) . . ?
C00Q C00W H00W 123.9 . . ?
C00Q C00W C00Z 112.3(4) . . ?
C00Z C00W H00W 123.9 . . ?
C00P C00X C00S 112.5(4) . . ?
C00P C00X H00X 123.7 . . ?
C00S C00X H00X 123.7 . . ?
C00U C00Y S005 120.9(3) . . ?
C01L C00Y S005 110.5(3) . . ?
C01L C00Y C00U 128.5(4) . . ?
C00W C00Z H00Z 123.4 . . ?
C01D C00Z C00W 113.2(4) . . ?
C01D C00Z H00Z 123.4 . . ?
S008 C010 P004 119.8(2) . . ?
C00I C010 P004 128.3(3) . . ?
C00I C010 S008 111.2(3) . . ?
C00V C011 P007 120.6(3) . . ?
C012 C011 P007 119.5(3) . . ?
C012 C011 C00V 119.9(4) . . ?
C011 C012 H012 120.2 . . ?
C011 C012 C01N 119.7(4) . . ?
C01N C012 H012 120.2 . . ?
S00C C013 P004 120.9(3) . . ?
C01I C013 P004 128.3(3) . . ?
C01I C013 S00C 110.7(3) . . ?
C00P C014 S005 121.2(3) . . ?
C01O C014 S005 110.4(3) . . ?
C01O C014 C00P 128.3(4) . . ?
C00N C015 H015 123.2 . . ?
C00N C015 C01H 113.7(4) . . ?
C01H C015 H015 123.2 . . ?
C01M C016 S00E 120.8(4) . . ?
C01Z C016 S00E 110.5(3) . . ?
C01Z C016 C01M 128.7(4) . . ?
C00K C017 H017 120.5 . . ?
C01U C017 C00K 119.1(5) . . ?
C01U C017 H017 120.5 . . ?
C01Q C018 S00A 110.3(3) . . ?
C01Q C018 C01G 130.0(4) . . ?
C01G C018 S00A 119.8(3) . . ?
S00E C019 P007 126.2(3) . . ?
C022 C019 P007 122.8(4) . . ?
C022 C019 S00E 110.9(4) . . ?
C00M C01A H01A 123.6 . . ?
C00M C01A C01I 112.8(4) . . ?
C01I C01A H01A 123.6 . . ?
C00K C01B H01B 119.9 . . ?
C01P C01B C00K 120.1(5) . . ?
C01P C01B H01B 119.9 . . ?
C00M C01C S00A 120.3(3) . . ?
C01W C01C S00A 110.5(3) . . ?
C01W C01C C00M 129.2(4) . . ?
S009 C01D H01D 123.9 . . ?
C00Z C01D S009 112.2(4) . . ?
C00Z C01D H01D 123.9 . . ?
S00B C01E H01E 124.2 . . ?
C01J C01E S00B 111.7(4) . . ?
C01J C01E H01E 124.2 . . ?
C00U C01F H01F 123.4 . . ?
C00U C01F C01J 113.1(4) . . ?
C01J C01F H01F 123.4 . . ?
C00T C01H C015 113.4(4) . . ?
C00T C01H H01H 123.3 . . ?
C015 C01H H01H 123.3 . . ?
C013 C01I C01A 113.5(4) . . ?
C013 C01I H01I 123.2 . . ?
C01A C01I H01I 123.2 . . ?
C01E C01J C01F 112.5(4) . . ?
C01E C01J H01J 123.8 . . ?
C01F C01J H01J 123.8 . . ?
C01R C01K S00D 122.4(4) . . ?
C01Y C01K S00D 110.1(4) . . ?
C01Y C01K C01R 127.5(5) . . ?
C00Y C01L H01L 123.5 . . ?
C00Y C01L C01O 113.0(4) . . ?
C01O C01L H01L 123.5 . . ?
C016 C01M S00D 120.9(4) . . ?
C020 C01M S00D 110.0(3) . . ?
C020 C01M C016 129.0(4) . . ?
C012 C01N H01N 120.0 . . ?
C012 C01N C01S 120.0(5) . . ?
C01S C01N H01N 120.0 . . ?
C014 C01O C01L 113.9(4) . . ?
C014 C01O H01O 123.0 . . ?
C01L C01O H01O 123.0 . . ?
C01B C01P H01P 119.9 . . ?
C01X C01P C01B 120.2(5) . . ?
C01X C01P H01P 119.9 . . ?
C018 C01Q H01Q 123.1 . . ?
C018 C01Q C01W 113.8(4) . . ?
C01W C01Q H01Q 123.1 . . ?
C00R C01R S00F 110.7(3) . . ?
C00R C01R C01K 126.8(5) . . ?
C01K C01R S00F 122.4(4) . . ?
C01N C01S H01S 120.1 . . ?
C01T C01S C01N 119.7(4) . . ?
C01T C01S H01S 120.1 . . ?
C00V C01T C01S 120.4(5) . . ?
C00V C01T H01T 119.8 . . ?
C01S C01T H01T 119.8 . . ?
C017 C01U H01U 119.5 . . ?
C01X C01U C017 121.0(5) . . ?
C01X C01U H01U 119.5 . . ?
C01C C01W C01Q 113.2(4) . . ?
C01C C01W H01W 123.4 . . ?
C01Q C01W H01W 123.4 . . ?
C01P C01X C01U 119.7(5) . . ?
C01P C01X H01X 120.2 . . ?
C01U C01X H01X 120.2 . . ?
C01K C01Y H01Y 123.2 . . ?
C01K C01Y C020 113.7(5) . . ?
C020 C01Y H01Y 123.2 . . ?
C016 C01Z H01Z 123.2 . . ?
C016 C01Z C022 113.5(5) . . ?
C022 C01Z H01Z 123.2 . . ?
C01M C020 C01Y 114.0(5) . . ?
C01M C020 H020 123.0 . . ?
C01Y C020 H020 123.0 . . ?
C019 C022 C01Z 112.5(5) . . ?
C019 C022 H022 123.7 . . ?
C01Z C022 H022 123.7 . . ?
C00R C023 H023 122.8 . . ?
C024 C023 C00R 114.5(6) . . ?
C024 C023 H023 122.8 . . ?
S00F C024 H024 124.0 . . ?
C023 C024 S00F 112.0(5) . . ?
C023 C024 H024 124.0 . . ?
C021 C01V H01V 122.0 . . ?
C021 C01V H01C 130.1 . . ?
C021 C01V S1 116.0(4) . . ?
C021 C01V C1A 99.9(6) . . ?
S1 C01V H01V 122.0 . . ?
C1A C01V H01C 130.1 . . ?
C01V C021 H021 126.5 . . ?
C01V C021 H02A 120.2 . . ?
C01V C021 C2 106.9(5) . . ?
C01V C021 S2 119.5(5) . . ?
C2 C021 H021 126.5 . . ?
S2 C021 H02A 120.2 . . ?
C018 C01G S1 116.9(3) . . ?
C018 C01G S2 120.5(4) . . ?
C2 C01G C018 133.0(4) . . ?
C2 C01G S1 110.1(4) . . ?
C1A C01G C018 132.9(4) . . ?
C1A C01G S2 106.6(5) . . ?
C01V S1 C01G 89.8(3) . . ?
C021 C2 C01G 117.2(6) . . ?
C021 C2 H2 121.4 . . ?
C01G C2 H2 121.4 . . ?
C021 S2 C01G 92.0(5) . . ?
C01V C1A H1A 119.0 . . ?
C01G C1A C01V 122.0(8) . . ?
C01G C1A H1A 119.0 . . ?

loop_
_geom_bond_atom_site_label_1
_geom_bond_atom_site_label_2
_geom_bond_distance
_geom_bond_site_symmetry_2
_geom_bond_publ_flag
Se01 P004 2.0955(12) . ?
Se02 P007 2.1057(12) . ?
S003 C00N 1.736(4) . ?
S003 C00T 1.728(4) . ?
P004 C00K 1.812(4) . ?
P004 C010 1.796(4) . ?
P004 C013 1.782(4) . ?
S005 C00Y 1.734(4) . ?
S005 C014 1.730(4) . ?
S006 C00O 1.730(4) . ?
S006 C00P 1.723(4) . ?
P007 C00O 1.789(4) . ?
P007 C011 1.821(4) . ?
P007 C019 1.788(4) . ?
S008 C00L 1.724(4) . ?
S008 C010 1.724(4) . ?
S009 C00Q 1.722(4) . ?
S009 C01D 1.710(5) . ?
S00A C018 1.734(5) . ?
S00A C01C 1.731(4) . ?
S00B C00U 1.724(4) . ?
S00B C01E 1.719(5) . ?
S00C C00M 1.728(4) . ?
S00C C013 1.730(4) . ?
S00D C01K 1.730(5) . ?
S00D C01M 1.730(5) . ?
S00E C016 1.723(4) . ?
S00E C019 1.711(4) . ?
S00F C01R 1.706(5) . ?
S00F C024 1.701(7) . ?
C00I H00I 0.9500 . ?
C00I C00J 1.409(6) . ?
C00I C010 1.361(6) . ?
C00J H00J 0.9500 . ?
C00J C00L 1.369(6) . ?
C00K C017 1.390(6) . ?
C00K C01B 1.399(6) . ?
C00L C00N 1.456(6) . ?
C00M C01A 1.366(6) . ?
C00M C01C 1.451(6) . ?
C00N C015 1.356(6) . ?
C00O C00S 1.372(6) . ?
C00P C00X 1.365(6) . ?
C00P C014 1.456(6) . ?
C00Q C00T 1.453(6) . ?
C00Q C00W 1.383(6) . ?
C00R H00R 0.9500 . ?
C00R C01R 1.419(7) . ?
C00R C023 1.405(7) . ?
C00S H00S 0.9500 . ?
C00S C00X 1.419(6) . ?
C00T C01H 1.366(6) . ?
C00U C00Y 1.457(6) . ?
C00U C01F 1.359(6) . ?
C00V H00V 0.9500 . ?
C00V C011 1.392(6) . ?
C00V C01T 1.373(6) . ?
C00W H00W 0.9500 . ?
C00W C00Z 1.409(6) . ?
C00X H00X 0.9500 . ?
C00Y C01L 1.366(6) . ?
C00Z H00Z 0.9500 . ?
C00Z C01D 1.341(7) . ?
C011 C012 1.386(6) . ?
C012 H012 0.9500 . ?
C012 C01N 1.388(7) . ?
C013 C01I 1.369(6) . ?
C014 C01O 1.360(6) . ?
C015 H015 0.9500 . ?
C015 C01H 1.406(6) . ?
C016 C01M 1.454(6) . ?
C016 C01Z 1.354(7) . ?
C017 H017 0.9500 . ?
C017 C01U 1.390(6) . ?
C018 C01Q 1.359(7) . ?
C018 C01G 1.488(6) . ?
C019 C022 1.369(7) . ?
C01A H01A 0.9500 . ?
C01A C01I 1.404(6) . ?
C01B H01B 0.9500 . ?
C01B C01P 1.383(7) . ?
C01C C01W 1.364(7) . ?
C01D H01D 0.9500 . ?
C01E H01E 0.9500 . ?
C01E C01J 1.351(7) . ?
C01F H01F 0.9500 . ?
C01F C01J 1.423(7) . ?
C01H H01H 0.9500 . ?
C01I H01I 0.9500 . ?
C01J H01J 0.9500 . ?
C01K C01R 1.460(6) . ?
C01K C01Y 1.364(7) . ?
C01L H01L 0.9500 . ?
C01L C01O 1.410(7) . ?
C01M C020 1.361(7) . ?
C01N H01N 0.9500 . ?
C01N C01S 1.397(7) . ?
C01O H01O 0.9500 . ?
C01P H01P 0.9500 . ?
C01P C01X 1.380(8) . ?
C01Q H01Q 0.9500 . ?
C01Q C01W 1.412(6) . ?
C01S H01S 0.9500 . ?
C01S C01T 1.380(7) . ?
C01T H01T 0.9500 . ?
C01U H01U 0.9500 . ?
C01U C01X 1.385(8) . ?
C01W H01W 0.9500 . ?
C01X H01X 0.9500 . ?
C01Y H01Y 0.9500 . ?
C01Y C020 1.394(7) . ?
C01Z H01Z 0.9500 . ?
C01Z C022 1.414(7) . ?
C020 H020 0.9500 . ?
C022 H022 0.9500 . ?
C023 H023 0.9500 . ?
C023 C024 1.341(10) . ?
C024 H024 0.9500 . ?
C01V H01V 0.9500 . ?
C01V H01C 0.9500 . ?
C01V C021 1.387(5) . ?
C01V S1 1.718(3) . ?
C01V C1A 1.387(5) . ?
C021 H021 0.9500 . ?
C021 H02A 0.9500 . ?
C021 C2 1.387(5) . ?
C021 S2 1.645(7) . ?
C01G S1 1.720(3) . ?
C01G C2 1.387(5) . ?
C01G S2 1.646(7) . ?
C01G C1A 1.387(5) . ?
C2 H2 0.9500 . ?
C1A H1A 0.9500 . ?

loop_
_geom_torsion_atom_site_label_1
_geom_torsion_atom_site_label_2
_geom_torsion_atom_site_label_3
_geom_torsion_atom_site_label_4
_geom_torsion
_geom_torsion_site_symmetry_1
_geom_torsion_site_symmetry_2
_geom_torsion_site_symmetry_3
_geom_torsion_site_symmetry_4
_geom_torsion_publ_flag
Se01 P004 C00K C017 -36.5(4) . . . . ?
Se01 P004 C00K C01B 146.3(3) . . . . ?
Se01 P004 C010 S008 -40.4(3) . . . . ?
Se01 P004 C010 C00I 129.3(4) . . . . ?
Se01 P004 C013 S00C -25.9(3) . . . . ?
Se01 P004 C013 C01I 152.7(4) . . . . ?
Se02 P007 C00O S006 28.4(3) . . . . ?
Se02 P007 C00O C00S -152.8(4) . . . . ?
Se02 P007 C011 C00V -144.1(3) . . . . ?
Se02 P007 C011 C012 37.2(4) . . . . ?
Se02 P007 C019 S00E 103.1(3) . . . . ?
Se02 P007 C019 C022 -72.4(5) . . . . ?
S003 C00N C015 C01H 0.1(5) . . . . ?
S003 C00T C01H C015 0.4(5) . . . . ?
P004 C00K C017 C01U -177.3(3) . . . . ?
P004 C00K C01B C01P 177.4(3) . . . . ?
P004 C013 C01I C01A -178.6(3) . . . . ?
S005 C00Y C01L C01O 0.0(5) . . . . ?
S005 C014 C01O C01L -0.7(6) . . . . ?
S006 C00O C00S C00X -0.9(5) . . . . ?
S006 C00P C00X C00S -1.0(5) . . . . ?
S006 C00P C014 S005 -157.5(2) . . . . ?
S006 C00P C014 C01O 18.3(7) . . . . ?
P007 C00O C00S C00X -179.7(3) . . . . ?
P007 C011 C012 C01N 177.7(3) . . . . ?
P007 C019 C022 C01Z 177.7(4) . . . . ?
S008 C00L C00N S003 160.8(2) . . . . ?
S008 C00L C00N C015 -17.3(7) . . . . ?
S009 C00Q C00T S003 -176.7(2) . . . . ?
S009 C00Q C00T C01H 3.5(7) . . . . ?
S009 C00Q C00W C00Z 0.1(5) . . . . ?
S00A C018 C01Q C01W 0.3(6) . . . . ?
S00A C018 C01G S1 -171.5(3) . . . . ?
S00A C018 C01G C2 9.0(12) . . . . ?
S00A C018 C01G S2 7.0(6) . . . . ?
S00A C018 C01G C1A -173.7(14) . . . . ?
S00A C01C C01W C01Q 0.7(6) . . . . ?
S00B C00U C00Y S005 176.9(2) . . . . ?
S00B C00U C00Y C01L -1.7(7) . . . . ?
S00B C00U C01F C01J -1.1(5) . . . . ?
S00B C01E C01J C01F -0.1(6) . . . . ?
S00C C00M C01A C01I -1.8(5) . . . . ?
S00C C00M C01C S00A -160.1(3) . . . . ?
S00C C00M C01C C01W 23.1(7) . . . . ?
S00C C013 C01I C01A 0.2(5) . . . . ?
S00D C01K C01R S00F 14.2(6) . . . . ?
S00D C01K C01R C00R -169.7(4) . . . . ?
S00D C01K C01Y C020 0.2(6) . . . . ?
S00D C01M C020 C01Y -0.1(6) . . . . ?
S00E C016 C01M S00D -169.0(3) . . . . ?
S00E C016 C01M C020 13.2(7) . . . . ?
S00E C016 C01Z C022 -3.3(6) . . . . ?
S00E C019 C022 C01Z 1.6(6) . . . . ?
C00I C00J C00L S008 0.4(5) . . . . ?
C00I C00J C00L C00N 177.8(4) . . . . ?
C00J C00I C010 P004 -170.7(3) . . . . ?
C00J C00I C010 S008 -0.2(5) . . . . ?
C00J C00L C00N S003 -16.4(6) . . . . ?
C00J C00L C00N C015 165.5(5) . . . . ?
C00K P004 C010 S008 85.6(3) . . . . ?
C00K P004 C010 C00I -104.7(4) . . . . ?
C00K P004 C013 S00C -150.8(3) . . . . ?
C00K P004 C013 C01I 27.9(5) . . . . ?
C00K C017 C01U C01X 0.5(7) . . . . ?
C00K C01B C01P C01X -0.8(7) . . . . ?
C00L S008 C010 P004 171.8(3) . . . . ?
C00L S008 C010 C00I 0.4(3) . . . . ?
C00L C00N C015 C01H 178.4(4) . . . . ?
C00M S00C C013 P004 177.8(3) . . . . ?
C00M S00C C013 C01I -1.0(4) . . . . ?
C00M C01A C01I C013 1.1(6) . . . . ?
C00M C01C C01W C01Q 177.7(5) . . . . ?
C00N S003 C00T C00Q 179.9(4) . . . . ?
C00N S003 C00T C01H -0.3(4) . . . . ?
C00N C015 C01H C00T -0.4(6) . . . . ?
C00O S006 C00P C00X 0.4(3) . . . . ?
C00O S006 C00P C014 178.2(3) . . . . ?
C00O P007 C011 C00V -21.8(4) . . . . ?
C00O P007 C011 C012 159.5(3) . . . . ?
C00O P007 C019 S00E -20.2(4) . . . . ?
C00O P007 C019 C022 164.3(4) . . . . ?
C00O C00S C00X C00P 1.2(6) . . . . ?
C00P S006 C00O P007 179.3(3) . . . . ?
C00P S006 C00O C00S 0.3(3) . . . . ?
C00P C014 C01O C01L -176.8(4) . . . . ?
C00Q S009 C01D C00Z 0.3(4) . . . . ?
C00Q C00T C01H C015 -179.8(4) . . . . ?
C00Q C00W C00Z C01D 0.1(6) . . . . ?
C00R C023 C024 S00F -0.3(8) . . . . ?
C00T S003 C00N C00L -178.3(4) . . . . ?
C00T S003 C00N C015 0.1(4) . . . . ?
C00T C00Q C00W C00Z 179.6(4) . . . . ?
C00U S00B C01E C01J -0.4(4) . . . . ?
C00U C00Y C01L C01O 178.7(4) . . . . ?
C00U C01F C01J C01E 0.8(6) . . . . ?
C00V C011 C012 C01N -0.9(6) . . . . ?
C00W C00Q C00T S003 3.8(6) . . . . ?
C00W C00Q C00T C01H -176.0(5) . . . . ?
C00W C00Z C01D S009 -0.3(5) . . . . ?
C00X C00P C014 S005 19.9(7) . . . . ?
C00X C00P C014 C01O -164.3(5) . . . . ?
C00Y S005 C014 C00P 177.1(4) . . . . ?
C00Y S005 C014 C01O 0.6(4) . . . . ?
C00Y C00U C01F C01J 178.3(4) . . . . ?
C00Y C01L C01O C014 0.4(6) . . . . ?
C010 P004 C00K C017 -160.2(3) . . . . ?
C010 P004 C00K C01B 22.6(4) . . . . ?
C010 P004 C013 S00C 96.0(3) . . . . ?
C010 P004 C013 C01I -85.4(4) . . . . ?
C010 S008 C00L C00J -0.5(3) . . . . ?
C010 S008 C00L C00N -178.1(4) . . . . ?
C010 C00I C00J C00L -0.1(5) . . . . ?
C011 P007 C00O S006 -95.8(3) . . . . ?
C011 P007 C00O C00S 83.0(5) . . . . ?
C011 P007 C019 S00E -132.2(3) . . . . ?
C011 P007 C019 C022 52.3(5) . . . . ?
C011 C00V C01T C01S 0.8(7) . . . . ?
C011 C012 C01N C01S 0.8(7) . . . . ?
C012 C01N C01S C01T 0.2(7) . . . . ?
C013 P004 C00K C017 88.4(4) . . . . ?
C013 P004 C00K C01B -88.8(4) . . . . ?
C013 P004 C010 S008 -164.7(2) . . . . ?
C013 P004 C010 C00I 5.0(5) . . . . ?
C013 S00C C00M C01A 1.6(4) . . . . ?
C013 S00C C00M C01C -176.5(4) . . . . ?
C014 S005 C00Y C00U -179.2(4) . . . . ?
C014 S005 C00Y C01L -0.3(4) . . . . ?
C014 C00P C00X C00S -178.5(4) . . . . ?
C016 S00E C019 P007 -178.9(3) . . . . ?
C016 S00E C019 C022 -2.9(4) . . . . ?
C016 C01M C020 C01Y 177.9(5) . . . . ?
C016 C01Z C022 C019 1.2(8) . . . . ?
C017 C00K C01B C01P 0.2(6) . . . . ?
C017 C01U C01X C01P -1.0(7) . . . . ?
C018 S00A C01C C00M -177.8(4) . . . . ?
C018 S00A C01C C01W -0.4(4) . . . . ?
C018 C01Q C01W C01C -0.7(7) . . . . ?
C018 C01G S1 C01V -178.0(4) . . . . ?
C018 C01G C2 C021 178.6(7) . . . . ?
C018 C01G S2 C021 178.2(4) . . . . ?
C018 C01G C1A C01V -178.5(10) . . . . ?
C019 P007 C00O S006 153.4(2) . . . . ?
C019 P007 C00O C00S -27.8(5) . . . . ?
C019 P007 C011 C00V 91.4(4) . . . . ?
C019 P007 C011 C012 -87.3(4) . . . . ?
C019 S00E C016 C01M -173.9(4) . . . . ?
C019 S00E C016 C01Z 3.6(4) . . . . ?
C01A C00M C01C S00A 22.1(7) . . . . ?
C01A C00M C01C C01W -154.7(5) . . . . ?
C01B C00K C017 C01U -0.1(6) . . . . ?
C01B C01P C01X C01U 1.1(7) . . . . ?
C01C S00A C018 C01Q 0.0(4) . . . . ?
C01C S00A C018 C01G -178.7(4) . . . . ?
C01C C00M C01A C01I 176.2(4) . . . . ?
C01D S009 C00Q C00T -179.8(4) . . . . ?
C01D S009 C00Q C00W -0.2(3) . . . . ?
C01E S00B C00U C00Y -178.6(4) . . . . ?
C01E S00B C00U C01F 0.9(4) . . . . ?
C01F C00U C00Y S005 -2.5(7) . . . . ?
C01F C00U C00Y C01L 178.9(5) . . . . ?
C01K S00D C01M C016 -178.0(4) . . . . ?
C01K S00D C01M C020 0.2(4) . . . . ?
C01K C01Y C020 C01M 0.0(7) . . . . ?
C01M S00D C01K C01R 180.0(4) . . . . ?
C01M S00D C01K C01Y -0.2(4) . . . . ?
C01M C016 C01Z C022 173.9(5) . . . . ?
C01N C01S C01T C00V -1.0(7) . . . . ?
C01Q C018 C01G S1 10.0(7) . . . . ?
C01Q C018 C01G C2 -169.5(10) . . . . ?
C01Q C018 C01G S2 -171.5(5) . . . . ?
C01Q C018 C01G C1A 7.9(16) . . . . ?
C01R S00F C024 C023 -0.6(5) . . . . ?
C01R C00R C023 C024 1.3(7) . . . . ?
C01R C01K C01Y C020 180.0(5) . . . . ?
C01T C00V C011 P007 -178.5(3) . . . . ?
C01T C00V C011 C012 0.1(6) . . . . ?
C01Y C01K C01R S00F -165.5(5) . . . . ?
C01Y C01K C01R C00R 10.5(9) . . . . ?
C01Z C016 C01M S00D 14.1(7) . . . . ?
C01Z C016 C01M C020 -163.7(6) . . . . ?
C023 C00R C01R S00F -1.7(5) . . . . ?
C023 C00R C01R C01K -178.1(5) . . . . ?
C024 S00F C01R C00R 1.4(4) . . . . ?
C024 S00F C01R C01K 178.0(5) . . . . ?
C01V C021 C2 C01G -0.5(14) . . . . ?
C01V C021 S2 C01G 1.7(6) . . . . ?
C021 C01V S1 C01G -2.1(5) . . . . ?
C021 C01V C1A C01G 0(2) . . . . ?
C01G C018 C01Q C01W 178.9(5) . . . . ?
S1 C01V C021 C2 1.8(9) . . . . ?
S1 C01G C2 C021 -0.9(14) . . . . ?
C2 C01G S1 C01V 1.6(8) . . . . ?
S2 C01G C1A C01V 1(2) . . . . ?
C1A C01V C021 S2 -1.3(12) . . . . ?
C1A C01G S2 C021 -1.3(11) . . . . ?
